data_7221607
loop_
_publ_author_name
'Kumar, Sandeep'
'Mandal, Sanjay K.'

_publ_section_title
;
 Capturing the structural diversification upon thermal desolvation of a
 robust metal organic framework via a single-crystal-to-single-crystal
 transformation
;
_journal_issue 46
_journal_name_full CrystEngComm
_journal_page_first 8801
_journal_paper_doi 10.1039/C5CE01116G
_journal_volume 17
_journal_year 2015
_chemical_formula_moiety 'C20 H15 N3 O4 Zn, C3 H7 N O, 2 ( H2 O )'
_chemical_formula_sum 'C23 H26 N4 O7 Zn'
_chemical_formula_weight 535.85
_space_group_crystal_system monoclinic
_space_group_IT_number 14
_space_group_name_Hall '-P 2yn'
_space_group_name_H-M_alt 'P 1 21/n 1'
_symmetry_space_group_name_Hall '-P 2yn'
_symmetry_space_group_name_H-M 'P 1 21/n 1'
_atom_sites_solution_hydrogens mixed
_atom_sites_solution_primary direct
_atom_sites_solution_secondary difmap
_audit_update_record
;
2015-07-19 deposited with the CCDC.
2015-07-21 downloaded from the CCDC.
;
_cell_angle_alpha 90
_cell_angle_beta 91.709(2)
_cell_angle_gamma 90
_cell_formula_units_Z 4
_cell_length_a 8.7542(8)
_cell_length_b 16.4242(15)
_cell_length_c 15.9879(15)
_cell_measurement_reflns_used 3143
_cell_measurement_temperature 100.(2)
_cell_measurement_theta_max 26.2326
_cell_measurement_theta_min 2.4802
_cell_volume 2297.7(4)
_computing_cell_refinement 'SAINT V8.30C (Bruker AXS Inc., 2013)'
_computing_data_collection 'APEX2 V2012.12-0 (Bruker AXS)'
_computing_data_reduction 'SAINT V8.30C (Bruker AXS Inc., 2013)'
_computing_molecular_graphics 'SHELXTL (Bruker AXS)'
_computing_publication_material 'SHELXTL (Bruker AXS)'
_computing_structure_refinement 'SHELXL-2013 (Sheldrick, 2013)'
_computing_structure_solution 'SHELXS-97 (Sheldrick, 2008)'
_diffrn_ambient_temperature 100.(2)
_diffrn_detector_area_resol_mean 8.3333
_diffrn_measured_fraction_theta_full 0.995
_diffrn_measured_fraction_theta_max 0.995
_diffrn_measurement_device_type 'Bruker Kappa APEX II'
_diffrn_measurement_method 'phi and omega scan'
_diffrn_radiation_monochromator Graphite
_diffrn_radiation_type 'Mo K\a'
_diffrn_radiation_wavelength 0.71073
_diffrn_reflns_av_R_equivalents 0.0467
_diffrn_reflns_av_sigmaI/netI 0.0512
_diffrn_reflns_limit_h_max 10
_diffrn_reflns_limit_h_min -10
_diffrn_reflns_limit_k_max 19
_diffrn_reflns_limit_k_min -19
_diffrn_reflns_limit_l_max 19
_diffrn_reflns_limit_l_min -18
_diffrn_reflns_number 12340
_diffrn_reflns_theta_full 25.00
_diffrn_reflns_theta_max 25.00
_diffrn_reflns_theta_min 1.78
_diffrn_source 'Sealed tube'
_diffrn_source_type 'Fine Focus'
_exptl_absorpt_coefficient_mu 1.122
_exptl_absorpt_correction_T_max 0.7452
_exptl_absorpt_correction_T_min 0.6616
_exptl_absorpt_correction_type multi-scan
_exptl_absorpt_process_details 'SADABS V2012/1 (Bruker AXS Inc.)'
_exptl_crystal_colour colorless
_exptl_crystal_density_diffrn 1.549
_exptl_crystal_density_method 'not measured'
_exptl_crystal_description block
_exptl_crystal_F_000 1112
_exptl_crystal_size_max 0.18
_exptl_crystal_size_mid 0.17
_exptl_crystal_size_min 0.16
_refine_diff_density_max 0.704
_refine_diff_density_min -0.722
_refine_ls_extinction_method none
_refine_ls_goodness_of_fit_ref 1.091
_refine_ls_hydrogen_treatment constr
_refine_ls_matrix_type full
_refine_ls_number_parameters 318
_refine_ls_number_reflns 4026
_refine_ls_number_restraints 0
_refine_ls_restrained_S_all 1.091
_refine_ls_R_factor_all 0.0606
_refine_ls_R_factor_gt 0.0443
_refine_ls_shift/su_max 0.030
_refine_ls_shift/su_mean 0.003
_refine_ls_structure_factor_coef Fsqd
_refine_ls_weighting_details
;
w=1/[\s^2^(Fo^2^)+(0.1000P)^2^+0.0746P]
where P=(Fo^2^+2Fc^2^)/3
;
_refine_ls_weighting_scheme calc
_refine_ls_wR_factor_gt 0.1123
_refine_ls_wR_factor_ref 0.1215
_reflns_number_gt 3076
_reflns_number_total 4026
_reflns_threshold_expression >2sigma(I)
_cod_data_source_file c5ce01116g2.cif
_cod_data_source_block 1
_cod_depositor_comments 'Adding full bibliography for 7221607--7221608.cif.'
_cod_database_code 7221607

loop_
_space_group_symop_operation_xyz
'x, y, z'
'-x+1/2, y+1/2, -z+1/2'
'-x, -y, -z'
'x-1/2, -y-1/2, z-1/2'

loop_
_atom_site_type_symbol
_atom_site_label
_atom_site_fract_x
_atom_site_fract_y
_atom_site_fract_z
_atom_site_U_iso_or_equiv
_atom_site_adp_type
_atom_site_calc_flag
_atom_site_refinement_flags
_atom_site_occupancy
Zn Zn1 0.10628(4) 0.68295(2) 1.13297(2) 0.01280(15) Uani d . 1
O O1 -0.0839(3) 0.43503(14) 0.84216(15) 0.0185(6) Uani d . 1
O O2 0.1264(3) 0.45968(14) 0.92111(16) 0.0212(6) Uani d . 1
O O3 -0.2985(3) 0.79618(14) 0.75052(15) 0.0184(6) Uani d . 1
O O4 -0.2862(3) 0.67938(14) 0.68128(15) 0.0188(6) Uani d . 1
O O5 0.2951(4) -0.05770(18) 0.85020(18) 0.0397(8) Uani d . 1
O O1S 0.1056(4) 0.59988(17) 0.38281(17) 0.0448(9) Uani d G 1
H H1SA 0.1439 0.6231 0.3412 0.067 Uiso d G 1
H H1SB 0.0168 0.5821 0.3699 0.067 Uiso d G 1
O O2S 0.2399(6) 0.9808(2) 0.0252(2) 0.1067(17) Uani d G 1
H H2SA 0.3217 0.9556 0.0388 0.16 Uiso d G 1
H H2SB 0.2401 1.0273 0.0486 0.16 Uiso d G 1
N N1 0.0729(3) 0.75613(16) 1.00382(17) 0.0130(6) Uani d . 1
N N2 0.3104(3) 0.66593(16) 1.07085(18) 0.0143(6) Uani d . 1
N N3 -0.1067(3) 0.73520(16) 1.13981(18) 0.0146(6) Uani d . 1
N N4 0.1199(4) 0.01811(19) 0.77788(19) 0.0256(8) Uani d . 1
C C1 0.0021(4) 0.7060(2) 0.9386(2) 0.0129(7) Uani d . 1
C C2 0.0387(4) 0.62326(19) 0.9361(2) 0.0123(7) Uani d . 1
H H2 0.1086 0.6016 0.9769 0.015 Uiso calc R 1
C C3 -0.0246(4) 0.5724(2) 0.8759(2) 0.0121(7) Uani d . 1
C C4 -0.1245(4) 0.6038(2) 0.8142(2) 0.0125(7) Uani d . 1
H H4 -0.1681 0.5691 0.7724 0.015 Uiso calc R 1
C C5 -0.1594(4) 0.68607(19) 0.8146(2) 0.0128(7) Uani d . 1
C C6 -0.0983(4) 0.7367(2) 0.8771(2) 0.0137(8) Uani d . 1
H H6 -0.1254 0.7927 0.8778 0.016 Uiso calc R 1
C C7 0.0115(4) 0.4820(2) 0.8808(2) 0.0128(7) Uani d . 1
C C8 -0.2557(4) 0.7211(2) 0.7441(2) 0.0150(8) Uani d . 1
C C9 0.4073(4) 0.6064(2) 1.0945(2) 0.0187(8) Uani d . 1
H H9 0.381 0.5719 1.1395 0.022 Uiso calc R 1
C C10 0.5442(4) 0.5935(2) 1.0554(2) 0.0212(8) Uani d . 1
H H10 0.6116 0.5514 1.0737 0.025 Uiso calc R 1
C C11 0.5806(4) 0.6432(2) 0.9895(2) 0.0241(9) Uani d . 1
H H11 0.6744 0.6363 0.962 0.029 Uiso calc R 1
C C12 0.4791(4) 0.7034(2) 0.9637(2) 0.0195(8) Uani d . 1
H H12 0.5015 0.7373 0.9176 0.023 Uiso calc R 1
C C13 0.3451(4) 0.7135(2) 1.0056(2) 0.0148(8) Uani d . 1
C C14 0.2311(4) 0.7804(2) 0.9838(2) 0.0155(8) Uani d . 1
H H14A 0.2592 0.8303 1.0155 0.019 Uiso calc R 1
H H14B 0.2356 0.7931 0.9234 0.019 Uiso calc R 1
C C15 -0.2088(4) 0.7094(2) 1.1949(2) 0.0193(8) Uani d . 1
H H15 -0.1811 0.6659 1.2316 0.023 Uiso calc R 1
C C16 -0.3529(4) 0.7436(2) 1.2006(2) 0.0232(9) Uani d . 1
H H16 -0.4217 0.7252 1.2414 0.028 Uiso calc R 1
C C17 -0.3940(4) 0.8054(2) 1.1450(2) 0.0231(9) Uani d . 1
H H17 -0.4925 0.8296 1.1467 0.028 Uiso calc R 1
C C18 -0.2898(4) 0.8316(2) 1.0870(2) 0.0214(9) Uani d . 1
H H18 -0.3165 0.8731 1.0479 0.026 Uiso calc R 1
C C19 -0.1455(4) 0.7960(2) 1.0871(2) 0.0158(8) Uani d . 1
C C20 -0.0214(4) 0.82546(19) 1.0307(2) 0.0138(8) Uani d . 1
H H20A -0.0683 0.8526 0.9809 0.017 Uiso calc R 1
H H20B 0.0438 0.8656 1.061 0.017 Uiso calc R 1
C C21 -0.0104(5) -0.0131(3) 0.8232(3) 0.0361(11) Uani d . 1
H H21A -0.0592 -0.0572 0.791 0.054 Uiso calc R 1
H H21B -0.0843 0.0309 0.8311 0.054 Uiso calc R 1
H H21C 0.025 -0.0338 0.8779 0.054 Uiso calc R 1
C C22 0.2604(5) -0.0064(2) 0.7963(2) 0.0301(10) Uani d . 1
H H22 0.3409 0.0171 0.7659 0.036 Uiso calc R 1
C C23 0.0895(5) 0.0792(2) 0.7143(3) 0.0314(10) Uani d . 1
H H23A 0.0511 0.1288 0.7405 0.047 Uiso calc R 1
H H23B 0.0128 0.0586 0.6737 0.047 Uiso calc R 1
H H23C 0.1841 0.0916 0.6855 0.047 Uiso calc R 1

loop_
_atom_site_aniso_label
_atom_site_aniso_U_11
_atom_site_aniso_U_22
_atom_site_aniso_U_33
_atom_site_aniso_U_12
_atom_site_aniso_U_13
_atom_site_aniso_U_23
Zn1 0.0146(3) 0.0105(2) 0.0132(2) -0.00025(16) -0.00198(16) -0.00101(16)
O1 0.0200(14) 0.0146(13) 0.0207(13) -0.0032(10) -0.0057(11) 0.0005(11)
O2 0.0209(14) 0.0150(13) 0.0274(14) 0.0020(11) -0.0074(12) -0.0001(11)
O3 0.0209(14) 0.0157(13) 0.0182(13) 0.0049(11) -0.0039(11) 0.0025(11)
O4 0.0221(15) 0.0201(14) 0.0137(13) 0.0010(11) -0.0049(11) 0.0010(11)
O5 0.052(2) 0.0391(18) 0.0283(17) 0.0160(15) 0.0061(14) 0.0060(15)
O1S 0.061(2) 0.0462(19) 0.0264(17) -0.0165(16) -0.0033(15) 0.0080(14)
O2S 0.149(5) 0.073(3) 0.100(4) -0.032(3) 0.044(3) -0.025(3)
N1 0.0122(15) 0.0131(15) 0.0135(15) 0.0000(12) -0.0033(12) -0.0010(12)
N2 0.0132(16) 0.0146(15) 0.0149(15) -0.0009(12) -0.0049(12) -0.0028(12)
N3 0.0162(16) 0.0112(14) 0.0166(15) -0.0020(12) 0.0006(12) -0.0023(12)
N4 0.034(2) 0.0217(17) 0.0212(17) 0.0029(15) 0.0055(15) 0.0000(14)
C1 0.0131(19) 0.0150(17) 0.0108(17) -0.0020(14) 0.0021(14) -0.0002(14)
C2 0.0110(18) 0.0129(17) 0.0128(17) -0.0001(14) -0.0012(14) 0.0034(14)
C3 0.0083(18) 0.0131(17) 0.0149(18) 0.0033(14) 0.0018(14) 0.0006(14)
C4 0.0147(18) 0.0139(17) 0.0090(17) -0.0036(14) 0.0027(14) -0.0011(14)
C5 0.0115(18) 0.0127(17) 0.0146(18) 0.0025(14) 0.0043(14) 0.0036(14)
C6 0.0165(19) 0.0093(17) 0.0154(18) 0.0030(14) 0.0043(15) 0.0020(14)
C7 0.0140(19) 0.0154(18) 0.0093(17) -0.0019(15) 0.0027(14) 0.0008(14)
C8 0.0136(19) 0.0187(19) 0.0128(19) -0.0028(15) 0.0004(14) 0.0034(15)
C9 0.017(2) 0.0190(19) 0.0201(19) -0.0003(15) -0.0033(15) 0.0016(16)
C10 0.017(2) 0.0176(19) 0.028(2) 0.0047(16) -0.0034(16) -0.0046(17)
C11 0.019(2) 0.023(2) 0.031(2) -0.0023(17) 0.0032(17) -0.0079(18)
C12 0.018(2) 0.023(2) 0.018(2) -0.0060(16) 0.0010(16) -0.0035(16)
C13 0.0138(19) 0.0141(17) 0.0159(19) -0.0032(15) -0.0067(15) -0.0031(15)
C14 0.015(2) 0.0141(18) 0.0176(19) -0.0046(15) -0.0010(15) 0.0013(15)
C15 0.023(2) 0.0171(19) 0.0179(19) -0.0015(16) 0.0015(16) -0.0020(16)
C16 0.021(2) 0.025(2) 0.024(2) -0.0006(17) 0.0074(16) -0.0049(17)
C17 0.016(2) 0.025(2) 0.028(2) 0.0038(16) -0.0006(17) -0.0118(17)
C18 0.021(2) 0.020(2) 0.023(2) 0.0027(16) -0.0050(16) -0.0043(16)
C19 0.019(2) 0.0132(18) 0.0151(18) 0.0012(15) -0.0037(15) -0.0049(15)
C20 0.0152(19) 0.0102(17) 0.0157(18) 0.0002(14) -0.0021(14) -0.0014(14)
C21 0.040(3) 0.039(3) 0.030(2) -0.005(2) 0.007(2) 0.003(2)
C22 0.043(3) 0.027(2) 0.021(2) 0.006(2) 0.0121(19) -0.0033(19)
C23 0.043(3) 0.025(2) 0.027(2) 0.0004(19) 0.0046(19) 0.0022(18)

loop_
_atom_type_symbol
_atom_type_description
_atom_type_scat_dispersion_real
_atom_type_scat_dispersion_imag
_atom_type_scat_source
C C 0.0033 0.0016 'International Tables Vol C Tables 4.2.6.8 and 6.1.1.4'
H H 0.0000 0.0000 'International Tables Vol C Tables 4.2.6.8 and 6.1.1.4'
N N 0.0061 0.0033 'International Tables Vol C Tables 4.2.6.8 and 6.1.1.4'
O O 0.0106 0.0060 'International Tables Vol C Tables 4.2.6.8 and 6.1.1.4'
S S 0.1246 0.1234 'International Tables Vol C Tables 4.2.6.8 and 6.1.1.4'
Cu Cu 0.3201 1.2651 'International Tables Vol C Tables 4.2.6.8 and 6.1.1.4'

loop_
_geom_angle_atom_site_label_1
_geom_angle_atom_site_label_2
_geom_angle_atom_site_label_3
_geom_angle_site_symmetry_1
_geom_angle_site_symmetry_3
_geom_angle
O1 Zn1 N3 3_567 . 107.49(11)
O1 Zn1 O3 3_567 4_676 91.11(9)
N3 Zn1 O3 . 4_676 102.97(11)
O1 Zn1 N2 3_567 . 93.18(11)
N3 Zn1 N2 . . 150.47(11)
O3 Zn1 N2 4_676 . 97.32(10)
O1 Zn1 N1 3_567 . 130.53(10)
N3 Zn1 N1 . . 75.50(10)
O3 Zn1 N1 4_676 . 137.45(9)
N2 Zn1 N1 . . 75.04(10)
C7 O1 Zn1 . 3_567 123.8(2)
C8 O3 Zn1 . 4_575 101.4(2)
H1SA O1S H1SB . . 110.2
H2SA O2S H2SB . . 109.5
C1 N1 C20 . . 114.5(3)
C1 N1 C14 . . 112.2(3)
C20 N1 C14 . . 112.9(3)
C1 N1 Zn1 . . 111.84(19)
C20 N1 Zn1 . . 101.0(2)
C14 N1 Zn1 . . 103.26(19)
C9 N2 C13 . . 119.1(3)
C9 N2 Zn1 . . 120.4(2)
C13 N2 Zn1 . . 120.5(2)
C15 N3 C19 . . 119.1(3)
C15 N3 Zn1 . . 121.7(2)
C19 N3 Zn1 . . 119.2(2)
C22 N4 C23 . . 121.2(4)
C22 N4 C21 . . 121.2(4)
C23 N4 C21 . . 117.5(3)
C6 C1 C2 . . 118.2(3)
C6 C1 N1 . . 123.2(3)
C2 C1 N1 . . 118.6(3)
C3 C2 C1 . . 121.4(3)
C3 C2 H2 . . 119.3
C1 C2 H2 . . 119.3
C2 C3 C4 . . 120.0(3)
C2 C3 C7 . . 118.5(3)
C4 C3 C7 . . 121.5(3)
C5 C4 C3 . . 119.4(3)
C5 C4 H4 . . 120.3
C3 C4 H4 . . 120.3
C4 C5 C6 . . 120.3(3)
C4 C5 C8 . . 119.3(3)
C6 C5 C8 . . 120.2(3)
C1 C6 C5 . . 120.6(3)
C1 C6 H6 . . 119.7
C5 C6 H6 . . 119.7
O2 C7 O1 . . 125.6(3)
O2 C7 C3 . . 118.8(3)
O1 C7 C3 . . 115.5(3)
O4 C8 O3 . . 122.4(3)
O4 C8 C5 . . 119.9(3)
O3 C8 C5 . . 117.6(3)
N2 C9 C10 . . 122.2(3)
N2 C9 H9 . . 118.9
C10 C9 H9 . . 118.9
C11 C10 C9 . . 118.5(3)
C11 C10 H10 . . 120.7
C9 C10 H10 . . 120.7
C10 C11 C12 . . 119.3(4)
C10 C11 H11 . . 120.4
C12 C11 H11 . . 120.4
C13 C12 C11 . . 119.4(4)
C13 C12 H12 . . 120.3
C11 C12 H12 . . 120.3
N2 C13 C12 . . 121.5(3)
N2 C13 C14 . . 115.8(3)
C12 C13 C14 . . 122.7(3)
N1 C14 C13 . . 111.5(3)
N1 C14 H14A . . 109.3
C13 C14 H14A . . 109.3
N1 C14 H14B . . 109.3
C13 C14 H14B . . 109.3
H14A C14 H14B . . 108.0
N3 C15 C16 . . 122.7(3)
N3 C15 H15 . . 118.6
C16 C15 H15 . . 118.7
C15 C16 C17 . . 118.2(4)
C15 C16 H16 . . 120.9
C17 C16 H16 . . 120.9
C18 C17 C16 . . 119.4(3)
C18 C17 H17 . . 120.3
C16 C17 H17 . . 120.3
C17 C18 C19 . . 119.0(3)
C17 C18 H18 . . 120.5
C19 C18 H18 . . 120.5
N3 C19 C18 . . 121.6(3)
N3 C19 C20 . . 116.1(3)
C18 C19 C20 . . 122.2(3)
N1 C20 C19 . . 110.1(3)
N1 C20 H20A . . 109.6
C19 C20 H20A . . 109.6
N1 C20 H20B . . 109.6
C19 C20 H20B . . 109.6
H20A C20 H20B . . 108.1
N4 C21 H21A . . 109.5
N4 C21 H21B . . 109.5
H21A C21 H21B . . 109.5
N4 C21 H21C . . 109.5
H21A C21 H21C . . 109.5
H21B C21 H21C . . 109.5
O5 C22 N4 . . 124.8(4)
O5 C22 H22 . . 117.6
N4 C22 H22 . . 117.6
N4 C23 H23A . . 109.5
N4 C23 H23B . . 109.5
H23A C23 H23B . . 109.5
N4 C23 H23C . . 109.5
H23A C23 H23C . . 109.5
H23B C23 H23C . . 109.5

loop_
_geom_bond_atom_site_label_1
_geom_bond_atom_site_label_2
_geom_bond_site_symmetry_2
_geom_bond_distance
Zn1 O1 3_567 1.989(2)
Zn1 N3 . 2.059(3)
Zn1 O3 4_676 2.062(2)
Zn1 N2 . 2.089(3)
Zn1 N1 . 2.400(3)
O1 C7 . 1.282(4)
O1 Zn1 3_567 1.989(2)
O2 C7 . 1.234(4)
O3 C8 . 1.294(4)
O3 Zn1 4_575 2.062(2)
O4 C8 . 1.239(4)
O5 C22 . 1.237(5)
O1S H1SA . 0.8443
O1S H1SB . 0.8498
O2S H2SA . 0.85
O2S H2SB . 0.85
N1 C1 . 1.454(4)
N1 C20 . 1.478(4)
N1 C14 . 1.485(4)
N2 C9 . 1.341(4)
N2 C13 . 1.346(4)
N3 C15 . 1.342(5)
N3 C19 . 1.344(4)
N4 C22 . 1.319(5)
N4 C23 . 1.448(5)
N4 C21 . 1.462(5)
C1 C6 . 1.394(5)
C1 C2 . 1.396(5)
C2 C3 . 1.379(5)
C2 H2 . 0.95
C3 C4 . 1.397(4)
C3 C7 . 1.520(4)
C4 C5 . 1.385(4)
C4 H4 . 0.95
C5 C6 . 1.395(5)
C5 C8 . 1.501(5)
C6 H6 . 0.95
C9 C10 . 1.384(5)
C9 H9 . 0.95
C10 C11 . 1.379(5)
C10 H10 . 0.95
C11 C12 . 1.383(5)
C11 H11 . 0.95
C12 C13 . 1.377(5)
C12 H12 . 0.95
C13 C14 . 1.518(5)
C14 H14A . 0.99
C14 H14B . 0.99
C15 C16 . 1.387(5)
C15 H15 . 0.95
C16 C17 . 1.390(5)
C16 H16 . 0.95
C17 C18 . 1.389(5)
C17 H17 . 0.95
C18 C19 . 1.392(5)
C18 H18 . 0.95
C19 C20 . 1.511(5)
C20 H20A . 0.99
C20 H20B . 0.99
C21 H21A . 0.98
C21 H21B . 0.98
C21 H21C . 0.98
C22 H22 . 0.95
C23 H23A . 0.98
C23 H23B . 0.98
C23 H23C . 0.98
